data_1515105
loop_
_publ_author_name
'Lu, Zheng'
'Cramer, S. Alan'
'Jenkins, David M.'

_publ_section_title
;
 Exploiting a dimeric silver transmetallating reagent to synthesize
 macrocyclic tetracarbene complexes
;
_journal_issue 10
_journal_name_full 'Chemical Science'
_journal_page_first 3081
_journal_paper_doi 10.1039/c2sc20628e
_journal_volume 3
_journal_year 2012
_chemical_formula_sum 'C68 H52 F6 N8 Ni O6 S2'
_chemical_formula_weight 1314.01
_chemical_name_systematic
;
?
;
_space_group_IT_number 14
_symmetry_cell_setting monoclinic
_symmetry_space_group_name_Hall '-P 2yn'
_symmetry_space_group_name_H-M 'P 1 21/n 1'
_atom_sites_solution_hydrogens geom
_atom_sites_solution_primary direct
_atom_sites_solution_secondary difmap
_audit_creation_method SHELXL-97
_cell_angle_alpha 90.00
_cell_angle_beta 104.5920(10)
_cell_angle_gamma 90.00
_cell_formula_units_Z 8
_cell_length_a 17.1544(5)
_cell_length_b 28.6906(9)
_cell_length_c 29.7309(9)
_cell_measurement_temperature 100(2)
_cell_volume 14160.7(7)
_computing_structure_refinement 'SHELXL-97 (Sheldrick, 1997)'
_computing_structure_solution 'SHELXS-97 (Sheldrick, 1990)'
_diffrn_ambient_temperature 100(2)
_diffrn_measured_fraction_theta_full 1.000
_diffrn_measured_fraction_theta_max 0.997
_diffrn_measurement_device_type 'Bruker Apex II CCD Detector'
_diffrn_measurement_method '\w scan'
_diffrn_radiation_monochromator graphite
_diffrn_radiation_source 'fine-focus sealed tube'
_diffrn_radiation_type MoK\a
_diffrn_radiation_wavelength 0.71073
_diffrn_reflns_av_R_equivalents 0.0857
_diffrn_reflns_av_sigmaI/netI 0.0812
_diffrn_reflns_limit_h_max 21
_diffrn_reflns_limit_h_min -21
_diffrn_reflns_limit_k_max 35
_diffrn_reflns_limit_k_min -35
_diffrn_reflns_limit_l_max 37
_diffrn_reflns_limit_l_min -37
_diffrn_reflns_number 182037
_diffrn_reflns_theta_full 25.00
_diffrn_reflns_theta_max 26.37
_diffrn_reflns_theta_min 1.00
_exptl_absorpt_coefficient_mu 0.402
_exptl_absorpt_correction_T_max 0.992
_exptl_absorpt_correction_T_min 0.986
_exptl_absorpt_correction_type multi-scan
_exptl_absorpt_process_details SADABS
_exptl_crystal_colour yellow
_exptl_crystal_density_diffrn 1.233
_exptl_crystal_density_method 'not measured'
_exptl_crystal_description rod
_exptl_crystal_F_000 5424
_exptl_crystal_size_max 0.09
_exptl_crystal_size_mid 0.03
_exptl_crystal_size_min 0.02
_platon_squeeze_details ' ?'
_refine_diff_density_max 1.116
_refine_diff_density_min -0.878
_refine_diff_density_rms 0.078
_refine_ls_extinction_method none
_refine_ls_goodness_of_fit_ref 1.074
_refine_ls_hydrogen_treatment constr
_refine_ls_matrix_type full
_refine_ls_number_parameters 1639
_refine_ls_number_reflns 28851
_refine_ls_number_restraints 0
_refine_ls_restrained_S_all 1.074
_refine_ls_R_factor_all 0.1122
_refine_ls_R_factor_gt 0.0676
_refine_ls_shift/su_max 0.140
_refine_ls_shift/su_mean 0.006
_refine_ls_structure_factor_coef Fsqd
_refine_ls_weighting_details 'calc w=1/[\s^2^(Fo^2^)+(0.0926P)^2^+4.2379P] where P=(Fo^2^+2Fc^2^)/3'
_refine_ls_weighting_scheme calc
_refine_ls_wR_factor_gt 0.1734
_refine_ls_wR_factor_ref 0.1901
_reflns_number_gt 17652
_reflns_number_total 28851
_reflns_threshold_expression >2sigma(I)
_cod_data_source_file c2sc20628e.txt
_cod_data_source_block 6
_cod_original_sg_symbol_H-M 'p 21/n'
_cod_database_code 1515105

loop_
_symmetry_equiv_pos_as_xyz
'x, y, z'
'-x+1/2, y+1/2, -z+1/2'
'-x, -y, -z'
'x-1/2, -y-1/2, z-1/2'

loop_
_atom_site_label
_atom_site_type_symbol
_atom_site_fract_x
_atom_site_fract_y
_atom_site_fract_z
_atom_site_U_iso_or_equiv
_atom_site_adp_type
_atom_site_occupancy
_atom_site_symmetry_multiplicity
_atom_site_calc_flag
_atom_site_refinement_flags
Ni1 Ni 0.07741(3) 0.490250(17) 0.260690(15) 0.02677(13) Uani 1 1 d .
S2 S 0.18411(6) 0.34799(3) 0.24507(3) 0.0315(2) Uani 1 1 d .
O5 O 0.18022(17) 0.35477(9) 0.19654(9) 0.0346(7) Uani 1 1 d .
O6 O 0.12610(18) 0.37477(10) 0.26150(10) 0.0442(8) Uani 1 1 d .
O4 O 0.19479(19) 0.30064(10) 0.26082(10) 0.0437(8) Uani 1 1 d .
C3 C 0.1442(2) 0.49315(13) 0.21984(12) 0.0264(9) Uani 1 1 d .
C2 C 0.1669(2) 0.48288(12) 0.31329(12) 0.0239(8) Uani 1 1 d .
C4 C -0.0128(3) 0.48844(13) 0.20696(13) 0.0306(9) Uani 1 1 d .
C1 C 0.0127(2) 0.49354(13) 0.30294(12) 0.0263(9) Uani 1 1 d .
C8 C 0.2860(2) 0.48037(13) 0.36910(12) 0.0243(8) Uani 1 1 d .
C10 C 0.2338(2) 0.51813(13) 0.18052(13) 0.0284(9) Uani 1 1 d .
C6 C -0.0291(2) 0.48342(13) 0.36875(13) 0.0268(9) Uani 1 1 d .
C9 C 0.1885(2) 0.48391(12) 0.15479(12) 0.0252(8) Uani 1 1 d .
C7 C 0.2335(2) 0.45334(13) 0.38413(12) 0.0240(8) Uani 1 1 d .
C5 C -0.0735(2) 0.51820(13) 0.34386(13) 0.0293(9) Uani 1 1 d .
C11 C -0.1298(2) 0.49261(13) 0.15068(12) 0.0278(9) Uani 1 1 d .
C12 C -0.0780(2) 0.46806(13) 0.13286(12) 0.0260(8) Uani 1 1 d .
C14 C 0.2875(3) 0.52995(14) 0.30141(13) 0.0334(10) Uani 1 1 d .
H14A H 0.3288 0.5125 0.2916 0.040 Uiso 1 1 calc R
H14B H 0.3144 0.5536 0.3232 0.040 Uiso 1 1 calc R
C13 C 0.0864(2) 0.43313(13) 0.35201(13) 0.0247(8) Uani 1 1 d .
H13A H 0.0912 0.4200 0.3827 0.030 Uiso 1 1 calc R
H13B H 0.0731 0.4082 0.3293 0.030 Uiso 1 1 calc R
C18 C -0.0758(3) 0.55680(13) 0.26616(13) 0.0345(10) Uani 1 1 d .
H18A H -0.0305 0.5710 0.2574 0.041 Uiso 1 1 calc R
H18B H -0.1052 0.5813 0.2772 0.041 Uiso 1 1 calc R
C16 C 0.0639(2) 0.43908(13) 0.16552(13) 0.0250(8) Uani 1 1 d .
H16A H 0.0588 0.4279 0.1341 0.030 Uiso 1 1 calc R
H16B H 0.0693 0.4123 0.1860 0.030 Uiso 1 1 calc R
C15 C 0.2353(3) 0.55407(13) 0.25951(12) 0.0334(10) Uani 1 1 d .
H15A H 0.1900 0.5685 0.2682 0.040 Uiso 1 1 calc R
H15B H 0.2662 0.5786 0.2497 0.040 Uiso 1 1 calc R
C17 C -0.1302(3) 0.53409(15) 0.22411(13) 0.0365(10) Uani 1 1 d .
H17A H -0.1693 0.5151 0.2343 0.044 Uiso 1 1 calc R
H17B H -0.1597 0.5584 0.2042 0.044 Uiso 1 1 calc R
C19 C -0.1366(3) 0.54832(14) 0.35434(13) 0.0327(10) Uani 1 1 d .
C24 C -0.1144(3) 0.58726(13) 0.38259(13) 0.0314(9) Uani 1 1 d .
H24 H -0.0604 0.5942 0.3951 0.038 Uiso 1 1 calc R
C21 C -0.2768(3) 0.5675(2) 0.34589(17) 0.0611(15) Uani 1 1 d .
H21 H -0.3311 0.5608 0.3339 0.073 Uiso 1 1 calc R
C23 C -0.1741(3) 0.61547(15) 0.39177(15) 0.0445(12) Uani 1 1 d .
H23 H -0.1595 0.6413 0.4109 0.053 Uiso 1 1 calc R
C20 C -0.2177(3) 0.53810(18) 0.33595(16) 0.0515(13) Uani 1 1 d .
H20 H -0.2327 0.5120 0.3172 0.062 Uiso 1 1 calc R
C22 C -0.2541(3) 0.60626(19) 0.37340(15) 0.0522(14) Uani 1 1 d .
H22 H -0.2930 0.6261 0.3795 0.063 Uiso 1 1 calc R
C25 C -0.0316(2) 0.46445(13) 0.41437(13) 0.0266(9) Uani 1 1 d .
C30 C 0.0378(2) 0.45916(13) 0.44983(13) 0.0277(9) Uani 1 1 d .
H30 H 0.0876 0.4667 0.4447 0.033 Uiso 1 1 calc R
C27 C -0.1093(3) 0.43902(15) 0.46671(15) 0.0378(10) Uani 1 1 d .
H27 H -0.1590 0.4328 0.4726 0.045 Uiso 1 1 calc R
C28 C -0.0401(3) 0.43292(14) 0.50179(15) 0.0388(11) Uani 1 1 d .
H28 H -0.0430 0.4224 0.5309 0.047 Uiso 1 1 calc R
C29 C 0.0331(3) 0.44254(13) 0.49316(13) 0.0317(9) Uani 1 1 d .
H29 H 0.0801 0.4379 0.5164 0.038 Uiso 1 1 calc R
C26 C -0.1064(2) 0.45421(13) 0.42288(14) 0.0328(10) Uani 1 1 d .
H26 H -0.1535 0.4575 0.3994 0.039 Uiso 1 1 calc R
C31 C 0.2448(2) 0.42605(13) 0.42724(12) 0.0217(8) Uani 1 1 d .
C36 C 0.2433(2) 0.37762(13) 0.42610(13) 0.0250(8) Uani 1 1 d .
H36 H 0.2313 0.3622 0.3977 0.030 Uiso 1 1 calc R
C35 C 0.2597(2) 0.35218(14) 0.46708(13) 0.0305(9) Uani 1 1 d .
H35 H 0.2606 0.3198 0.4661 0.037 Uiso 1 1 calc R
C32 C 0.2602(3) 0.44828(15) 0.46995(13) 0.0364(10) Uani 1 1 d .
H32 H 0.2615 0.4807 0.4712 0.044 Uiso 1 1 calc R
C34 C 0.2746(2) 0.37489(15) 0.50937(14) 0.0350(10) Uani 1 1 d .
H34 H 0.2852 0.3578 0.5368 0.042 Uiso 1 1 calc R
C33 C 0.2738(3) 0.42293(16) 0.51066(14) 0.0422(11) Uani 1 1 d .
H33 H 0.2825 0.4383 0.5390 0.051 Uiso 1 1 calc R
C37 C 0.3714(2) 0.49078(13) 0.39167(12) 0.0247(8) Uani 1 1 d .
C38 C 0.4318(3) 0.46570(17) 0.38204(18) 0.0520(13) Uani 1 1 d .
H38 H 0.4199 0.4421 0.3599 0.062 Uiso 1 1 calc R
C42 C 0.3899(3) 0.52508(17) 0.42467(16) 0.0496(13) Uani 1 1 d .
H42 H 0.3492 0.5425 0.4322 0.060 Uiso 1 1 calc R
C40 C 0.5298(3) 0.50852(18) 0.43691(16) 0.0464(12) Uani 1 1 d .
H40 H 0.5831 0.5146 0.4521 0.056 Uiso 1 1 calc R
C39 C 0.5117(3) 0.47487(19) 0.4050(2) 0.0583(14) Uani 1 1 d .
H39 H 0.5528 0.4574 0.3980 0.070 Uiso 1 1 calc R
C41 C 0.4698(3) 0.5335(2) 0.44678(18) 0.0662(16) Uani 1 1 d .
H41 H 0.4823 0.5570 0.4690 0.079 Uiso 1 1 calc R
C45 C 0.1888(2) 0.39959(13) 0.05825(13) 0.0311(9) Uani 1 1 d .
H45 H 0.1868 0.3676 0.0533 0.037 Uiso 1 1 calc R
C47 C 0.1944(2) 0.47645(14) 0.02978(13) 0.0302(9) Uani 1 1 d .
H47 H 0.1968 0.4966 0.0057 0.036 Uiso 1 1 calc R
C44 C 0.1884(2) 0.41666(13) 0.10147(13) 0.0272(9) Uani 1 1 d .
H44 H 0.1869 0.3963 0.1256 0.033 Uiso 1 1 calc R
C48 C 0.1933(2) 0.49429(13) 0.07262(12) 0.0267(9) Uani 1 1 d .
H48 H 0.1945 0.5264 0.0773 0.032 Uiso 1 1 calc R
C46 C 0.1919(2) 0.42900(14) 0.02227(13) 0.0305(9) Uani 1 1 d .
H46 H 0.1925 0.4171 -0.0067 0.037 Uiso 1 1 calc R
C43 C 0.1903(2) 0.46437(13) 0.10883(12) 0.0251(8) Uani 1 1 d .
C54 C 0.2982(3) 0.54764(14) 0.17207(13) 0.0341(10) Uani 1 1 d .
C49 C 0.3781(3) 0.53306(15) 0.18500(14) 0.0425(11) Uani 1 1 d .
H49 H 0.3909 0.5042 0.1991 0.051 Uiso 1 1 calc R
C53 C 0.2799(3) 0.59109(15) 0.15202(15) 0.0487(13) Uani 1 1 d .
H53 H 0.2266 0.6011 0.1434 0.058 Uiso 1 1 calc R
C52 C 0.3402(4) 0.61977(18) 0.14467(17) 0.0642(16) Uani 1 1 d .
H52 H 0.3274 0.6489 0.1311 0.077 Uiso 1 1 calc R
C51 C 0.4185(4) 0.6053(2) 0.15733(18) 0.0711(18) Uani 1 1 d .
H51 H 0.4588 0.6250 0.1528 0.085 Uiso 1 1 calc R
C50 C 0.4394(3) 0.56139(18) 0.17698(17) 0.0582(14) Uani 1 1 d .
H50 H 0.4926 0.5513 0.1845 0.070 Uiso 1 1 calc R
C55 C -0.2143(2) 0.50558(13) 0.12817(13) 0.0292(9) Uani 1 1 d .
C57 C -0.3072(3) 0.54096(15) 0.06282(16) 0.0425(11) Uani 1 1 d .
H57 H -0.3164 0.5573 0.0350 0.051 Uiso 1 1 calc R
C56 C -0.2294(2) 0.53051(15) 0.08696(14) 0.0346(10) Uani 1 1 d .
H56 H -0.1866 0.5403 0.0754 0.042 Uiso 1 1 calc R
C60 C -0.2792(3) 0.49256(14) 0.14644(16) 0.0371(10) Uani 1 1 d .
H60 H -0.2699 0.4768 0.1746 0.044 Uiso 1 1 calc R
C59 C -0.3568(3) 0.50339(17) 0.12215(19) 0.0514(13) Uani 1 1 d .
H59 H -0.4000 0.4948 0.1340 0.062 Uiso 1 1 calc R
C58 C -0.3709(3) 0.52728(16) 0.07971(18) 0.0491(12) Uani 1 1 d .
H58 H -0.4234 0.5338 0.0631 0.059 Uiso 1 1 calc R
C66 C -0.0361(2) 0.45793(14) 0.05887(13) 0.0290(9) Uani 1 1 d .
H66 H 0.0067 0.4782 0.0698 0.035 Uiso 1 1 calc R
C64 C -0.1121(3) 0.40878(14) -0.00200(14) 0.0344(10) Uani 1 1 d .
H64 H -0.1197 0.3956 -0.0314 0.041 Uiso 1 1 calc R
C62 C -0.1540(2) 0.41818(14) 0.06840(14) 0.0326(9) Uani 1 1 d .
H62 H -0.1902 0.4114 0.0861 0.039 Uiso 1 1 calc R
C61 C -0.0886(2) 0.44752(13) 0.08634(13) 0.0268(9) Uani 1 1 d .
C65 C -0.0477(3) 0.43807(14) 0.01519(13) 0.0340(10) Uani 1 1 d .
H65 H -0.0117 0.4446 -0.0027 0.041 Uiso 1 1 calc R
C63 C -0.1653(3) 0.39929(15) 0.02505(14) 0.0388(11) Uani 1 1 d .
H63 H -0.2091 0.3798 0.0135 0.047 Uiso 1 1 calc R
N2 N 0.02366(18) 0.46864(10) 0.34217(10) 0.0242(7) Uani 1 1 d .
N1 N -0.0456(2) 0.52329(11) 0.30390(10) 0.0296(8) Uani 1 1 d .
N3 N -0.0899(2) 0.50469(11) 0.19636(10) 0.0287(8) Uani 1 1 d .
N4 N -0.00683(18) 0.46621(11) 0.16765(10) 0.0273(7) Uani 1 1 d .
N5 N 0.13448(18) 0.46908(10) 0.17982(10) 0.0238(7) Uani 1 1 d .
N6 N 0.2050(2) 0.52248(10) 0.22054(10) 0.0285(8) Uani 1 1 d .
N7 N 0.24501(19) 0.49777(10) 0.32603(10) 0.0259(7) Uani 1 1 d .
N8 N 0.16160(18) 0.45502(10) 0.34981(10) 0.0231(7) Uani 1 1 d .
C134 C 0.2795(3) 0.37562(15) 0.27248(15) 0.0428(12) Uani 1 1 d .
F5 F 0.28015(15) 0.42070(8) 0.26114(9) 0.0457(6) Uani 1 1 d .
F6 F 0.34030(16) 0.35507(9) 0.25962(11) 0.0626(8) Uani 1 1 d .
F4 F 0.2948(2) 0.37297(11) 0.31897(9) 0.0763(10) Uani 1 1 d .
Ni2 Ni 0.09507(3) 0.746734(15) 0.283897(15) 0.01890(12) Uani 1 1 d .
C68 C 0.2062(2) 0.73913(12) 0.30833(11) 0.0201(8) Uani 1 1 d .
C67 C 0.0860(2) 0.74858(11) 0.34644(12) 0.0190(7) Uani 1 1 d .
C69 C 0.1051(2) 0.75264(12) 0.22127(12) 0.0197(8) Uani 1 1 d .
C70 C -0.0154(2) 0.74751(12) 0.25880(12) 0.0200(8) Uani 1 1 d .
C74 C 0.3286(2) 0.74071(12) 0.35983(12) 0.0225(8) Uani 1 1 d .
C73 C 0.3295(2) 0.70651(13) 0.32808(12) 0.0230(8) Uani 1 1 d .
C71 C 0.0537(2) 0.74443(12) 0.41617(12) 0.0232(8) Uani 1 1 d .
C72 C 0.1243(2) 0.76783(12) 0.42348(12) 0.0230(8) Uani 1 1 d .
C76 C 0.0744(2) 0.78210(12) 0.14787(12) 0.0201(8) Uani 1 1 d .
C75 C 0.1409(2) 0.75615(12) 0.15323(12) 0.0210(8) Uani 1 1 d .
C78 C -0.1439(2) 0.72186(13) 0.23345(12) 0.0234(8) Uani 1 1 d .
C77 C -0.1355(2) 0.75891(13) 0.20655(12) 0.0234(8) Uani 1 1 d .
C79 C -0.0399(2) 0.70336(12) 0.35025(12) 0.0214(8) Uani 1 1 d .
H79A H -0.0876 0.7221 0.3487 0.026 Uiso 1 1 calc R
H79B H -0.0398 0.6785 0.3723 0.026 Uiso 1 1 calc R
C80 C -0.0471(2) 0.68172(12) 0.30303(12) 0.0226(8) Uani 1 1 d .
H80A H 0.0039 0.6676 0.3023 0.027 Uiso 1 1 calc R
H80B H -0.0876 0.6573 0.2980 0.027 Uiso 1 1 calc R
C81 C 0.2129(2) 0.79313(12) 0.37054(12) 0.0232(8) Uani 1 1 d .
H81A H 0.1959 0.8204 0.3513 0.028 Uiso 1 1 calc R
H81B H 0.2501 0.8030 0.3992 0.028 Uiso 1 1 calc R
C83 C 0.2217(2) 0.70240(13) 0.21185(12) 0.0248(8) Uani 1 1 d .
H83A H 0.2734 0.7173 0.2145 0.030 Uiso 1 1 calc R
H83B H 0.2148 0.6794 0.1872 0.030 Uiso 1 1 calc R
C82 C 0.2246(2) 0.67727(12) 0.25674(12) 0.0238(8) Uani 1 1 d .
H82A H 0.1711 0.6660 0.2563 0.029 Uiso 1 1 calc R
H82B H 0.2599 0.6504 0.2592 0.029 Uiso 1 1 calc R
C84 C -0.0101(2) 0.80613(12) 0.20271(12) 0.0202(8) Uani 1 1 d .
H84A H -0.0449 0.8205 0.1754 0.024 Uiso 1 1 calc R
H84B H 0.0132 0.8305 0.2246 0.024 Uiso 1 1 calc R
C85 C 0.0077(2) 0.72909(13) 0.44928(12) 0.0257(9) Uani 1 1 d .
C89 C -0.0005(2) 0.68541(15) 0.51676(14) 0.0348(10) Uani 1 1 d .
H89 H 0.0240 0.6665 0.5418 0.042 Uiso 1 1 calc R
C88 C -0.0786(3) 0.69863(17) 0.51074(15) 0.0421(11) Uani 1 1 d .
H88 H -0.1080 0.6879 0.5310 0.051 Uiso 1 1 calc R
C90 C 0.0424(2) 0.70005(14) 0.48566(13) 0.0296(9) Uani 1 1 d .
H90 H 0.0953 0.6901 0.4894 0.036 Uiso 1 1 calc R
C86 C -0.0712(2) 0.74312(15) 0.44423(14) 0.0362(10) Uani 1 1 d .
H86 H -0.0953 0.7630 0.4200 0.043 Uiso 1 1 calc R
C87 C -0.1145(3) 0.72798(18) 0.47460(15) 0.0452(12) Uani 1 1 d .
H87 H -0.1676 0.7375 0.4708 0.054 Uiso 1 1 calc R
C91 C 0.1758(2) 0.78701(12) 0.46746(12) 0.0254(8) Uani 1 1 d .
C96 C 0.2575(2) 0.77583(14) 0.48233(13) 0.0302(9) Uani 1 1 d .
H96 H 0.2798 0.7551 0.4650 0.036 Uiso 1 1 calc R
C95 C 0.3058(3) 0.79497(15) 0.52233(13) 0.0372(10) Uani 1 1 d .
H95 H 0.3603 0.7875 0.5317 0.045 Uiso 1 1 calc R
C92 C 0.1424(3) 0.81693(15) 0.49386(14) 0.0385(10) Uani 1 1 d .
H92 H 0.0880 0.8245 0.4848 0.046 Uiso 1 1 calc R
C94 C 0.2730(3) 0.82494(15) 0.54803(14) 0.0421(11) Uani 1 1 d .
H94 H 0.3056 0.8382 0.5748 0.050 Uiso 1 1 calc R
C93 C 0.1926(3) 0.83588(15) 0.53503(14) 0.0469(12) Uani 1 1 d .
H93 H 0.1709 0.8558 0.5534 0.056 Uiso 1 1 calc R
C98 C 0.4154(2) 0.80478(14) 0.39792(13) 0.0323(10) Uani 1 1 d .
H98 H 0.3944 0.8230 0.3718 0.039 Uiso 1 1 calc R
C97 C 0.3906(2) 0.75858(13) 0.39913(13) 0.0268(9) Uani 1 1 d .
C99 C 0.4709(3) 0.82346(15) 0.43533(14) 0.0399(11) Uani 1 1 d .
H99 H 0.4872 0.8543 0.4343 0.048 Uiso 1 1 calc R
C102 C 0.4249(2) 0.73181(15) 0.43795(13) 0.0337(10) Uani 1 1 d .
H102 H 0.4104 0.7006 0.4387 0.040 Uiso 1 1 calc R
C101 C 0.4801(3) 0.75075(16) 0.47536(14) 0.0413(11) Uani 1 1 d .
H101 H 0.5022 0.7325 0.5013 0.050 Uiso 1 1 calc R
C100 C 0.5024(3) 0.79680(16) 0.47431(14) 0.0426(11) Uani 1 1 d .
H100 H 0.5387 0.8099 0.4998 0.051 Uiso 1 1 calc R
C103 C 0.4163(2) 0.63558(14) 0.34890(14) 0.0326(9) Uani 1 1 d .
H103 H 0.3954 0.6306 0.3745 0.039 Uiso 1 1 calc R
C105 C 0.3927(2) 0.67461(13) 0.32081(13) 0.0270(9) Uani 1 1 d .
C106 C 0.4250(3) 0.68111(16) 0.28312(15) 0.0402(11) Uani 1 1 d .
H106 H 0.4111 0.7074 0.2646 0.048 Uiso 1 1 calc R
C108 C 0.4999(3) 0.61030(17) 0.30063(18) 0.0464(12) Uani 1 1 d .
H108 H 0.5348 0.5883 0.2935 0.056 Uiso 1 1 calc R
C104 C 0.4706(3) 0.60434(15) 0.33881(17) 0.0427(11) Uani 1 1 d .
H104 H 0.4874 0.5789 0.3583 0.051 Uiso 1 1 calc R
C107 C 0.4783(3) 0.64856(19) 0.27264(17) 0.0505(13) Uani 1 1 d .
H107 H 0.4989 0.6528 0.2468 0.061 Uiso 1 1 calc R
C110 C 0.1571(2) 0.72322(13) 0.07895(13) 0.0271(9) Uani 1 1 d .
H110 H 0.1031 0.7147 0.0717 0.033 Uiso 1 1 calc R
C111 C 0.2039(3) 0.71302(14) 0.04823(14) 0.0352(10) Uani 1 1 d .
H111 H 0.1809 0.6980 0.0203 0.042 Uiso 1 1 calc R
C113 C 0.3183(3) 0.74801(15) 0.10005(14) 0.0358(10) Uani 1 1 d .
H113 H 0.3726 0.7561 0.1073 0.043 Uiso 1 1 calc R
C109 C 0.1908(2) 0.74603(12) 0.12016(12) 0.0219(8) Uani 1 1 d .
C114 C 0.2714(2) 0.75878(14) 0.13038(13) 0.0280(9) Uani 1 1 d .
H114 H 0.2941 0.7747 0.1578 0.034 Uiso 1 1 calc R
C112 C 0.2840(3) 0.72511(14) 0.05888(14) 0.0338(10) Uani 1 1 d .
H112 H 0.3151 0.7179 0.0384 0.041 Uiso 1 1 calc R
C116 C -0.0551(2) 0.80000(14) 0.08973(12) 0.0272(9) Uani 1 1 d .
H116 H -0.0811 0.7776 0.1033 0.033 Uiso 1 1 calc R
C118 C -0.0588(2) 0.85820(14) 0.03103(13) 0.0343(10) Uani 1 1 d .
H118 H -0.0877 0.8756 0.0060 0.041 Uiso 1 1 calc R
C115 C 0.0268(2) 0.80806(12) 0.10723(11) 0.0212(8) Uani 1 1 d .
C117 C -0.0980(2) 0.82572(14) 0.05169(13) 0.0310(9) Uani 1 1 d .
H117 H -0.1531 0.8210 0.0402 0.037 Uiso 1 1 calc R
C120 C 0.0654(2) 0.84066(14) 0.08557(13) 0.0313(9) Uani 1 1 d .
H120 H 0.1202 0.8461 0.0969 0.038 Uiso 1 1 calc R
C119 C 0.0219(3) 0.86487(15) 0.04712(14) 0.0387(11) Uani 1 1 d .
H119 H 0.0481 0.8859 0.0322 0.046 Uiso 1 1 calc R
C121 C -0.1923(2) 0.78401(13) 0.16902(13) 0.0258(8) Uani 1 1 d .
C126 C -0.2355(2) 0.76036(15) 0.12969(13) 0.0334(10) Uani 1 1 d .
H126 H -0.2297 0.7283 0.1275 0.040 Uiso 1 1 calc R
C122 C -0.2030(2) 0.83169(15) 0.17187(15) 0.0369(10) Uani 1 1 d .
H122 H -0.1756 0.8477 0.1983 0.044 Uiso 1 1 calc R
C124 C -0.2951(2) 0.83152(15) 0.09639(15) 0.0391(11) Uani 1 1 d .
H124 H -0.3283 0.8477 0.0718 0.047 Uiso 1 1 calc R
C123 C -0.2532(3) 0.85550(16) 0.13645(16) 0.0439(11) Uani 1 1 d .
H123 H -0.2597 0.8875 0.1388 0.053 Uiso 1 1 calc R
C125 C -0.2867(3) 0.78434(16) 0.09391(15) 0.0401(11) Uani 1 1 d .
H125 H -0.3157 0.7682 0.0679 0.048 Uiso 1 1 calc R
C127 C -0.2122(2) 0.69019(14) 0.23178(14) 0.0306(9) Uani 1 1 d .
C129 C -0.2953(3) 0.62459(17) 0.1983(2) 0.0625(17) Uani 1 1 d .
H129 H -0.3083 0.6012 0.1759 0.075 Uiso 1 1 calc R
C128 C -0.2313(3) 0.65620(15) 0.19757(17) 0.0438(11) Uani 1 1 d .
H128 H -0.2030 0.6541 0.1747 0.053 Uiso 1 1 calc R
C132 C -0.2561(3) 0.6919(2) 0.26460(16) 0.0592(15) Uani 1 1 d .
H132 H -0.2433 0.7144 0.2878 0.071 Uiso 1 1 calc R
C130 C -0.3371(3) 0.6283(2) 0.2312(2) 0.0709(18) Uani 1 1 d .
H130 H -0.3791 0.6077 0.2309 0.085 Uiso 1 1 calc R
C131 C -0.3185(3) 0.6614(3) 0.2643(2) 0.076(2) Uani 1 1 d .
H131 H -0.3475 0.6637 0.2868 0.091 Uiso 1 1 calc R
N9 N 0.14329(17) 0.77036(10) 0.38064(10) 0.0206(7) Uani 1 1 d .
N10 N 0.03157(17) 0.73289(10) 0.36872(9) 0.0193(6) Uani 1 1 d .
N11 N 0.25183(17) 0.76020(10) 0.34642(10) 0.0204(7) Uani 1 1 d .
N12 N 0.25325(17) 0.70676(10) 0.29721(10) 0.0204(7) Uani 1 1 d .
N13 N 0.05329(16) 0.77996(10) 0.18974(9) 0.0187(6) Uani 1 1 d .
N14 N 0.15845(17) 0.73778(10) 0.19768(10) 0.0209(7) Uani 1 1 d .
N16 N -0.05664(17) 0.77415(10) 0.22392(10) 0.0214(7) Uani 1 1 d .
N15 N -0.06933(17) 0.71610(10) 0.26567(10) 0.0204(7) Uani 1 1 d .
S1 S 0.14879(7) 0.59695(4) 0.38174(4) 0.0357(3) Uani 1 1 d .
O1 O 0.16212(19) 0.55181(9) 0.40273(11) 0.0456(8) Uani 1 1 d .
O3 O 0.07163(18) 0.61671(11) 0.38001(13) 0.0612(10) Uani 1 1 d .
O2 O 0.1795(3) 0.60303(12) 0.34095(11) 0.0682(11) Uani 1 1 d .
C133 C 0.2153(2) 0.63436(13) 0.42301(14) 0.0294(9) Uani 1 1 d .
F2 F 0.21141(15) 0.67857(8) 0.40941(8) 0.0432(6) Uani 1 1 d .
F3 F 0.29291(15) 0.62216(9) 0.43005(10) 0.0556(7) Uani 1 1 d .
F1 F 0.20057(18) 0.63331(9) 0.46502(8) 0.0575(8) Uani 1 1 d .
S3 S 0.01335(9) 0.35995(4) 0.83927(4) 0.0501(3) Uani 1 1 d .
O7 O 0.0335(2) 0.31492(11) 0.85749(12) 0.0575(9) Uani 1 1 d .
O8 O -0.0429(4) 0.36545(16) 0.79917(14) 0.120(2) Uani 1 1 d .
O9 O 0.0889(3) 0.38675(16) 0.8409(2) 0.1176(19) Uani 1 1 d .
C135 C -0.0168(4) 0.3925(2) 0.8830(2) 0.0629(15) Uani 1 1 d .
F7 F -0.03481(19) 0.43623(10) 0.87083(11) 0.0680(9) Uani 1 1 d .
F9 F -0.0859(3) 0.37090(15) 0.8885(2) 0.138(2) Uani 1 1 d .
F8 F 0.0327(3) 0.39202(15) 0.92251(11) 0.1239(18) Uani 1 1 d .
S4 S 0.10955(9) 0.02768(5) 0.74257(5) 0.0620(4) Uani 1 1 d .
O12 O 0.0521(2) 0.04036(16) 0.70006(14) 0.0859(14) Uani 1 1 d .
O10 O 0.1167(3) -0.02068(15) 0.74989(15) 0.1058(17) Uani 1 1 d .
O11 O 0.1850(3) 0.0511(2) 0.75268(17) 0.1096(18) Uani 1 1 d .
C136 C 0.0662(4) 0.0447(3) 0.7885(3) 0.106(3) Uani 1 1 d .
F10 F -0.0025(3) 0.0233(2) 0.78522(17) 0.172(3) Uani 1 1 d .
F11 F 0.1155(3) 0.0361(2) 0.83023(17) 0.154(2) Uani 1 1 d .
F12 F 0.0519(3) 0.0898(2) 0.7872(3) 0.267(5) Uani 1 1 d .

loop_
_atom_site_aniso_label
_atom_site_aniso_U_11
_atom_site_aniso_U_22
_atom_site_aniso_U_33
_atom_site_aniso_U_23
_atom_site_aniso_U_13
_atom_site_aniso_U_12
Ni1 0.0399(3) 0.0222(3) 0.0158(2) -0.0006(2) 0.0026(2) 0.0073(2)
S2 0.0440(6) 0.0254(5) 0.0216(5) -0.0007(4) 0.0017(4) 0.0103(5)
O5 0.0476(18) 0.0286(15) 0.0216(14) -0.0014(12) -0.0027(13) 0.0066(13)
O6 0.056(2) 0.0390(18) 0.0416(18) -0.0016(14) 0.0189(15) 0.0141(15)
O4 0.064(2) 0.0290(16) 0.0364(17) 0.0040(13) 0.0085(15) 0.0092(15)
C3 0.038(2) 0.020(2) 0.0189(19) 0.0014(15) 0.0031(17) 0.0101(18)
C2 0.042(2) 0.0151(18) 0.0151(18) -0.0037(14) 0.0085(16) -0.0027(17)
C4 0.047(3) 0.024(2) 0.0200(19) 0.0018(16) 0.0058(18) 0.0101(19)
C1 0.034(2) 0.0199(19) 0.0215(19) -0.0053(16) 0.0004(17) 0.0057(17)
C8 0.033(2) 0.022(2) 0.0181(18) 0.0011(15) 0.0055(16) 0.0049(17)
C10 0.042(2) 0.021(2) 0.022(2) 0.0035(16) 0.0070(18) 0.0072(18)
C6 0.029(2) 0.026(2) 0.024(2) -0.0054(16) 0.0045(17) 0.0010(17)
C9 0.034(2) 0.0182(19) 0.0209(19) 0.0018(15) 0.0031(17) 0.0045(16)
C7 0.029(2) 0.023(2) 0.0177(18) -0.0046(15) 0.0033(16) 0.0023(17)
C5 0.039(2) 0.024(2) 0.024(2) -0.0045(16) 0.0053(18) 0.0032(18)
C11 0.036(2) 0.026(2) 0.0201(19) 0.0024(16) 0.0035(17) 0.0074(18)
C12 0.029(2) 0.025(2) 0.0215(19) 0.0007(16) 0.0011(16) 0.0069(17)
C14 0.051(3) 0.029(2) 0.0181(19) -0.0001(16) 0.0040(18) -0.016(2)
C13 0.031(2) 0.022(2) 0.0208(19) 0.0006(15) 0.0065(16) -0.0005(17)
C18 0.056(3) 0.023(2) 0.022(2) -0.0012(16) 0.0044(19) 0.017(2)
C16 0.029(2) 0.023(2) 0.0208(19) -0.0030(15) 0.0016(16) 0.0050(17)
C15 0.062(3) 0.021(2) 0.0177(19) -0.0008(16) 0.0109(19) -0.009(2)
C17 0.043(3) 0.041(3) 0.025(2) 0.0009(19) 0.0084(19) 0.024(2)
C19 0.044(3) 0.031(2) 0.020(2) 0.0026(17) 0.0029(18) 0.0120(19)
C24 0.045(3) 0.027(2) 0.025(2) 0.0018(17) 0.0141(19) 0.0057(19)
C21 0.043(3) 0.079(4) 0.052(3) -0.021(3) -0.006(2) 0.029(3)
C23 0.078(4) 0.035(3) 0.025(2) 0.0004(19) 0.022(2) 0.015(2)
C20 0.047(3) 0.060(3) 0.039(3) -0.019(2) -0.005(2) 0.020(2)
C22 0.060(3) 0.067(4) 0.028(2) -0.003(2) 0.007(2) 0.034(3)
C25 0.036(2) 0.020(2) 0.024(2) -0.0037(16) 0.0080(17) 0.0007(17)
C30 0.033(2) 0.025(2) 0.025(2) -0.0018(16) 0.0069(17) 0.0026(17)
C27 0.038(3) 0.033(2) 0.046(3) -0.001(2) 0.019(2) -0.008(2)
C28 0.056(3) 0.030(2) 0.036(2) -0.0004(19) 0.022(2) -0.003(2)
C29 0.042(3) 0.027(2) 0.024(2) -0.0008(17) 0.0048(18) 0.0026(19)
C26 0.034(2) 0.024(2) 0.038(2) -0.0081(18) 0.0052(19) -0.0013(18)
C31 0.0183(19) 0.027(2) 0.0198(19) 0.0037(15) 0.0043(15) 0.0005(16)
C36 0.028(2) 0.026(2) 0.0203(19) -0.0015(16) 0.0052(16) 0.0039(17)
C35 0.028(2) 0.031(2) 0.034(2) 0.0076(18) 0.0116(18) 0.0011(18)
C32 0.055(3) 0.027(2) 0.026(2) -0.0056(17) 0.008(2) -0.014(2)
C34 0.036(2) 0.041(3) 0.026(2) 0.0113(19) 0.0039(18) -0.008(2)
C33 0.059(3) 0.045(3) 0.019(2) -0.0033(19) 0.002(2) -0.020(2)
C37 0.032(2) 0.024(2) 0.0182(18) 0.0032(16) 0.0071(16) -0.0015(17)
C38 0.042(3) 0.047(3) 0.071(3) -0.027(3) 0.020(3) -0.011(2)
C42 0.040(3) 0.054(3) 0.049(3) -0.023(2) 0.000(2) 0.002(2)
C40 0.036(3) 0.056(3) 0.042(3) 0.009(2) -0.001(2) -0.007(2)
C39 0.038(3) 0.056(3) 0.086(4) -0.006(3) 0.025(3) -0.001(2)
C41 0.056(3) 0.080(4) 0.049(3) -0.027(3) -0.012(3) -0.017(3)
C45 0.048(3) 0.0165(19) 0.026(2) 0.0001(16) 0.0045(19) 0.0094(18)
C47 0.039(2) 0.027(2) 0.023(2) 0.0050(16) 0.0050(18) 0.0039(18)
C44 0.038(2) 0.019(2) 0.023(2) 0.0018(16) 0.0045(17) 0.0054(17)
C48 0.038(2) 0.020(2) 0.0214(19) -0.0023(15) 0.0044(17) 0.0065(17)
C46 0.042(2) 0.030(2) 0.0191(19) -0.0040(17) 0.0069(18) 0.0065(19)
C43 0.031(2) 0.024(2) 0.0165(18) 0.0020(15) -0.0015(16) 0.0068(17)
C54 0.057(3) 0.024(2) 0.0179(19) -0.0004(16) 0.0049(19) -0.007(2)
C49 0.063(3) 0.030(2) 0.029(2) 0.0017(19) 0.001(2) -0.012(2)
C53 0.078(4) 0.030(2) 0.033(2) 0.008(2) 0.005(2) -0.007(2)
C52 0.105(5) 0.042(3) 0.037(3) 0.013(2) 0.002(3) -0.026(3)
C51 0.105(5) 0.053(4) 0.050(3) 0.000(3) 0.009(3) -0.047(4)
C50 0.069(4) 0.051(3) 0.050(3) -0.003(2) 0.006(3) -0.025(3)
C55 0.038(2) 0.024(2) 0.025(2) -0.0022(16) 0.0074(18) 0.0085(18)
C57 0.041(3) 0.038(3) 0.044(3) 0.003(2) 0.001(2) 0.011(2)
C56 0.029(2) 0.038(2) 0.033(2) 0.0015(19) 0.0017(18) 0.0104(19)
C60 0.042(3) 0.025(2) 0.046(3) 0.0013(19) 0.014(2) 0.0019(19)
C59 0.036(3) 0.044(3) 0.077(4) -0.001(3) 0.018(3) -0.003(2)
C58 0.031(3) 0.043(3) 0.066(3) -0.002(2) -0.002(2) 0.011(2)
C66 0.029(2) 0.029(2) 0.024(2) -0.0025(17) -0.0020(17) 0.0107(17)
C64 0.045(3) 0.030(2) 0.022(2) -0.0055(17) -0.0019(19) 0.013(2)
C62 0.034(2) 0.031(2) 0.031(2) -0.0029(18) 0.0063(18) 0.0042(19)
C61 0.031(2) 0.023(2) 0.0224(19) -0.0016(16) 0.0005(17) 0.0102(17)
C65 0.041(3) 0.034(2) 0.025(2) 0.0023(18) 0.0046(19) 0.017(2)
C63 0.040(3) 0.032(2) 0.037(2) -0.0086(19) -0.003(2) 0.006(2)
N2 0.0321(18) 0.0209(16) 0.0184(16) -0.0017(13) 0.0040(13) 0.0043(14)
N1 0.046(2) 0.0227(17) 0.0175(16) -0.0028(13) 0.0036(15) 0.0083(15)
N3 0.040(2) 0.0261(18) 0.0177(16) -0.0007(13) 0.0029(14) 0.0142(15)
N4 0.0307(18) 0.0247(17) 0.0243(17) -0.0021(14) 0.0027(14) 0.0109(14)
N5 0.0341(18) 0.0189(16) 0.0159(15) -0.0003(12) 0.0019(13) 0.0058(14)
N6 0.052(2) 0.0166(16) 0.0145(15) -0.0014(12) 0.0039(15) 0.0013(15)
N7 0.041(2) 0.0179(16) 0.0182(16) -0.0006(13) 0.0057(14) -0.0018(14)
N8 0.0321(18) 0.0180(16) 0.0173(15) 0.0000(12) 0.0029(13) 0.0008(13)
C134 0.055(3) 0.033(3) 0.032(2) -0.0071(19) -0.004(2) 0.017(2)
F5 0.0482(15) 0.0269(13) 0.0536(16) -0.0104(11) -0.0030(12) 0.0061(11)
F6 0.0415(16) 0.0382(16) 0.096(2) -0.0109(15) -0.0059(15) 0.0148(13)
F4 0.108(3) 0.065(2) 0.0301(15) -0.0074(14) -0.0312(15) 0.0127(18)
Ni2 0.0208(2) 0.0172(2) 0.0160(2) 0.00003(18) -0.00041(18) -0.00074(19)
C68 0.026(2) 0.0183(19) 0.0152(17) 0.0012(14) 0.0033(15) -0.0039(16)
C67 0.0208(18) 0.0120(17) 0.0218(18) 0.0014(14) 0.0009(15) 0.0021(15)
C69 0.0153(17) 0.0207(19) 0.0203(18) -0.0012(15) -0.0005(14) -0.0028(15)
C70 0.026(2) 0.0163(18) 0.0181(18) -0.0011(14) 0.0057(15) 0.0020(16)
C74 0.0227(19) 0.0202(19) 0.0229(19) 0.0083(15) 0.0027(15) -0.0009(15)
C73 0.0206(19) 0.025(2) 0.0195(19) 0.0064(15) -0.0013(15) 0.0006(16)
C71 0.025(2) 0.0214(19) 0.0203(19) -0.0019(15) -0.0001(15) 0.0028(16)
C72 0.029(2) 0.0198(19) 0.0195(19) -0.0017(15) 0.0042(16) 0.0043(16)
C76 0.023(2) 0.0179(18) 0.0177(18) 0.0007(14) 0.0018(15) -0.0041(15)
C75 0.0228(19) 0.0202(19) 0.0176(18) -0.0016(15) 0.0002(15) -0.0031(16)
C78 0.026(2) 0.024(2) 0.0175(18) -0.0003(15) 0.0009(16) -0.0008(16)
C77 0.021(2) 0.027(2) 0.0201(19) -0.0045(15) 0.0011(15) -0.0012(16)
C79 0.0218(19) 0.023(2) 0.0185(18) 0.0008(15) 0.0038(15) -0.0023(16)
C80 0.0229(19) 0.0203(19) 0.0222(19) 0.0002(15) 0.0015(15) -0.0053(15)
C81 0.030(2) 0.0156(18) 0.0203(19) -0.0004(15) 0.0000(16) -0.0023(16)
C83 0.025(2) 0.023(2) 0.0236(19) -0.0018(16) 0.0002(16) 0.0031(16)
C82 0.025(2) 0.0187(19) 0.025(2) -0.0010(15) 0.0013(16) 0.0041(16)
C84 0.0210(19) 0.0205(19) 0.0171(18) 0.0026(14) 0.0011(15) 0.0003(15)
C85 0.027(2) 0.028(2) 0.0191(19) -0.0105(16) 0.0016(16) -0.0014(17)
C89 0.037(3) 0.037(2) 0.034(2) 0.0004(19) 0.0166(19) -0.001(2)
C88 0.039(3) 0.058(3) 0.035(2) -0.013(2) 0.019(2) -0.014(2)
C90 0.028(2) 0.032(2) 0.029(2) -0.0017(18) 0.0091(18) -0.0010(18)
C86 0.035(2) 0.050(3) 0.024(2) -0.0078(19) 0.0086(18) 0.011(2)
C87 0.027(2) 0.073(4) 0.037(3) -0.018(2) 0.009(2) 0.005(2)
C91 0.034(2) 0.0188(19) 0.0203(19) -0.0030(15) 0.0018(17) -0.0066(17)
C96 0.038(2) 0.026(2) 0.023(2) 0.0040(16) 0.0003(18) -0.0040(18)
C95 0.045(3) 0.034(2) 0.025(2) 0.0059(19) -0.0053(19) -0.009(2)
C92 0.050(3) 0.036(2) 0.026(2) -0.0085(19) 0.004(2) 0.001(2)
C94 0.057(3) 0.032(2) 0.027(2) 0.0023(19) -0.008(2) -0.017(2)
C93 0.081(4) 0.030(2) 0.027(2) -0.0091(19) 0.009(2) -0.005(2)
C98 0.034(2) 0.030(2) 0.027(2) 0.0089(17) -0.0038(18) -0.0043(18)
C97 0.022(2) 0.031(2) 0.024(2) 0.0052(17) 0.0008(16) -0.0031(17)
C99 0.042(3) 0.034(2) 0.034(2) 0.0028(19) -0.008(2) -0.013(2)
C102 0.032(2) 0.034(2) 0.030(2) 0.0110(18) -0.0038(18) -0.0102(19)
C101 0.040(3) 0.046(3) 0.029(2) 0.010(2) -0.0083(19) -0.010(2)
C100 0.038(3) 0.053(3) 0.026(2) 0.004(2) -0.0107(19) -0.011(2)
C103 0.029(2) 0.033(2) 0.034(2) 0.0072(18) 0.0033(18) 0.0022(18)
C105 0.021(2) 0.028(2) 0.029(2) 0.0008(17) -0.0001(16) 0.0005(16)
C106 0.038(3) 0.044(3) 0.040(3) 0.008(2) 0.010(2) 0.006(2)
C108 0.029(2) 0.044(3) 0.066(3) -0.009(3) 0.012(2) 0.003(2)
C104 0.033(2) 0.031(2) 0.058(3) 0.009(2) 0.000(2) 0.005(2)
C107 0.043(3) 0.067(4) 0.046(3) 0.003(3) 0.018(2) 0.012(3)
C110 0.026(2) 0.027(2) 0.029(2) -0.0032(17) 0.0075(17) -0.0037(17)
C111 0.048(3) 0.033(2) 0.026(2) -0.0046(18) 0.0107(19) -0.001(2)
C113 0.032(2) 0.048(3) 0.029(2) 0.007(2) 0.0092(18) -0.002(2)
C109 0.025(2) 0.023(2) 0.0189(18) 0.0021(15) 0.0074(15) 0.0020(16)
C114 0.027(2) 0.033(2) 0.0214(19) 0.0001(16) 0.0021(16) -0.0006(17)
C112 0.043(3) 0.030(2) 0.035(2) 0.0049(18) 0.021(2) 0.011(2)
C116 0.027(2) 0.032(2) 0.0209(19) 0.0005(16) 0.0029(16) -0.0056(17)
C118 0.038(2) 0.036(2) 0.024(2) 0.0091(18) -0.0014(18) 0.009(2)
C115 0.025(2) 0.025(2) 0.0120(17) -0.0025(14) 0.0022(15) 0.0014(16)
C117 0.027(2) 0.037(2) 0.026(2) -0.0042(18) -0.0005(17) 0.0053(18)
C120 0.025(2) 0.041(2) 0.026(2) 0.0051(18) 0.0023(17) -0.0067(18)
C119 0.043(3) 0.040(3) 0.030(2) 0.0168(19) 0.003(2) -0.005(2)
C121 0.021(2) 0.030(2) 0.025(2) 0.0058(16) 0.0026(16) 0.0007(17)
C126 0.035(2) 0.029(2) 0.029(2) 0.0023(17) -0.0056(18) -0.0001(18)
C122 0.032(2) 0.037(3) 0.037(2) -0.0062(19) -0.0001(19) 0.0069(19)
C124 0.030(2) 0.040(3) 0.042(3) 0.012(2) -0.001(2) 0.007(2)
C123 0.037(3) 0.032(3) 0.053(3) 0.003(2) -0.004(2) 0.011(2)
C125 0.038(3) 0.043(3) 0.034(2) 0.003(2) -0.003(2) -0.002(2)
C127 0.023(2) 0.031(2) 0.031(2) 0.0087(18) -0.0048(17) -0.0078(17)
C129 0.032(3) 0.030(3) 0.106(5) -0.010(3) -0.019(3) 0.004(2)
C128 0.032(2) 0.029(2) 0.065(3) -0.002(2) 0.004(2) -0.004(2)
C132 0.050(3) 0.090(4) 0.034(3) 0.002(3) 0.002(2) -0.033(3)
C130 0.042(3) 0.072(4) 0.095(5) 0.038(4) 0.011(3) -0.016(3)
C131 0.050(3) 0.120(6) 0.053(3) 0.010(4) 0.003(3) -0.042(4)
N9 0.0239(17) 0.0182(16) 0.0184(15) -0.0004(12) 0.0026(13) -0.0012(13)
N10 0.0219(16) 0.0166(15) 0.0184(15) -0.0019(12) 0.0031(13) -0.0008(12)
N11 0.0219(16) 0.0179(16) 0.0182(15) 0.0017(12) -0.0010(13) -0.0044(13)
N12 0.0208(16) 0.0192(16) 0.0195(15) 0.0029(12) 0.0018(13) -0.0008(13)
N13 0.0190(15) 0.0190(16) 0.0173(15) -0.0009(12) 0.0035(12) -0.0012(12)
N14 0.0223(16) 0.0196(16) 0.0192(15) 0.0016(12) 0.0023(13) 0.0010(13)
N16 0.0215(16) 0.0203(16) 0.0217(16) 0.0006(13) 0.0040(13) 0.0016(13)
N15 0.0180(15) 0.0210(16) 0.0193(15) -0.0024(12) -0.0007(12) -0.0027(13)
S1 0.0416(6) 0.0246(5) 0.0355(6) -0.0029(4) -0.0002(5) 0.0003(5)
O1 0.056(2) 0.0207(15) 0.058(2) -0.0003(14) 0.0108(16) 0.0037(14)
O3 0.0330(18) 0.040(2) 0.099(3) 0.0048(19) -0.0058(18) -0.0033(15)
O2 0.115(3) 0.051(2) 0.0366(19) -0.0094(16) 0.017(2) -0.006(2)
C133 0.032(2) 0.025(2) 0.033(2) 0.0025(17) 0.0119(18) 0.0020(18)
F2 0.0525(16) 0.0210(12) 0.0524(15) 0.0030(11) 0.0059(13) -0.0048(11)
F3 0.0318(15) 0.0531(17) 0.0748(19) 0.0051(14) 0.0005(13) 0.0018(13)
F1 0.093(2) 0.0542(17) 0.0285(14) -0.0069(12) 0.0210(14) -0.0064(16)
S3 0.0767(9) 0.0351(7) 0.0394(7) -0.0095(5) 0.0162(6) -0.0005(6)
O7 0.064(2) 0.0302(18) 0.078(2) -0.0064(16) 0.0159(19) 0.0031(16)
O8 0.186(5) 0.082(3) 0.051(3) -0.010(2) -0.047(3) -0.004(3)
O9 0.089(3) 0.089(3) 0.211(6) 0.002(4) 0.104(4) -0.020(3)
C135 0.073(4) 0.051(4) 0.064(4) 0.004(3) 0.018(3) 0.017(3)
F7 0.082(2) 0.0378(17) 0.085(2) -0.0030(15) 0.0206(18) 0.0191(15)
F9 0.139(4) 0.100(3) 0.220(5) 0.061(3) 0.132(4) 0.023(3)
F8 0.192(5) 0.118(3) 0.0351(19) -0.023(2) -0.020(2) 0.069(3)
S4 0.0660(9) 0.0674(10) 0.0577(8) 0.0226(7) 0.0251(7) 0.0117(8)
O12 0.074(3) 0.103(3) 0.077(3) 0.055(3) 0.012(2) 0.012(2)
O10 0.153(4) 0.055(3) 0.077(3) -0.001(2) -0.030(3) 0.029(3)
O11 0.058(3) 0.161(5) 0.113(4) 0.058(3) 0.027(3) -0.013(3)
C136 0.057(4) 0.137(8) 0.121(7) -0.055(6) 0.016(4) -0.024(5)
F10 0.103(3) 0.314(8) 0.125(4) -0.128(5) 0.074(3) -0.101(4)
F11 0.092(3) 0.273(7) 0.102(3) -0.097(4) 0.032(3) -0.026(4)
F12 0.118(4) 0.115(4) 0.522(13) -0.209(7) -0.006(6) 0.020(3)

loop_
_atom_type_symbol
_atom_type_description
_atom_type_scat_dispersion_real
_atom_type_scat_dispersion_imag
_atom_type_scat_source
C C 0.0033 0.0016 'International Tables Vol C Tables 4.2.6.8 and 6.1.1.4'
H H 0.0000 0.0000 'International Tables Vol C Tables 4.2.6.8 and 6.1.1.4'
N N 0.0061 0.0033 'International Tables Vol C Tables 4.2.6.8 and 6.1.1.4'
O O 0.0106 0.0060 'International Tables Vol C Tables 4.2.6.8 and 6.1.1.4'
F F 0.0171 0.0103 'International Tables Vol C Tables 4.2.6.8 and 6.1.1.4'
S S 0.1246 0.1234 'International Tables Vol C Tables 4.2.6.8 and 6.1.1.4'
Ni Ni 0.3393 1.1124 'International Tables Vol C Tables 4.2.6.8 and 6.1.1.4'

loop_
_geom_angle_atom_site_label_1
_geom_angle_atom_site_label_2
_geom_angle_atom_site_label_3
_geom_angle
C3 Ni1 C1 174.38(16)
C3 Ni1 C2 92.24(16)
C1 Ni1 C2 86.93(16)
C3 Ni1 C4 87.63(17)
C1 Ni1 C4 93.96(16)
C2 Ni1 C4 172.07(16)
O4 S2 O6 115.98(19)
O4 S2 O5 115.16(17)
O6 S2 O5 114.02(17)
O4 S2 C134 103.93(19)
O6 S2 C134 103.69(19)
O5 S2 C134 101.52(19)
N6 C3 N5 105.0(3)
N6 C3 Ni1 128.4(3)
N5 C3 Ni1 126.2(3)
N7 C2 N8 102.6(3)
N7 C2 Ni1 136.3(3)
N8 C2 Ni1 121.0(3)
N4 C4 N3 104.0(3)
N4 C4 Ni1 120.5(3)
N3 C4 Ni1 135.5(3)
N1 C1 N2 105.5(3)
N1 C1 Ni1 128.7(3)
N2 C1 Ni1 125.3(3)
C7 C8 N7 106.7(3)
C7 C8 C37 129.3(3)
N7 C8 C37 124.0(3)
C9 C10 N6 105.5(3)
C9 C10 C54 132.0(4)
N6 C10 C54 122.4(3)
C5 C6 N2 105.5(3)
C5 C6 C25 129.2(4)
N2 C6 C25 125.3(3)
C10 C9 N5 106.4(3)
C10 C9 C43 130.4(4)
N5 C9 C43 123.2(3)
C8 C7 N8 106.3(3)
C8 C7 C31 130.0(3)
N8 C7 C31 123.7(3)
C6 C5 N1 106.0(3)
C6 C5 C19 131.0(4)
N1 C5 C19 123.0(3)
C12 C11 N3 107.6(3)
C12 C11 C55 128.5(3)
N3 C11 C55 123.9(3)
C11 C12 N4 105.8(3)
C11 C12 C61 130.0(3)
N4 C12 C61 124.2(3)
N7 C14 C15 115.6(3)
N7 C14 H14A 108.4
C15 C14 H14A 108.4
N7 C14 H14B 108.4
C15 C14 H14B 108.4
H14A C14 H14B 107.5
N8 C13 N2 108.0(3)
N8 C13 H13A 110.1
N2 C13 H13A 110.1
N8 C13 H13B 110.1
N2 C13 H13B 110.1
H13A C13 H13B 108.4
N1 C18 C17 112.1(3)
N1 C18 H18A 109.2
C17 C18 H18A 109.2
N1 C18 H18B 109.2
C17 C18 H18B 109.2
H18A C18 H18B 107.9
N4 C16 N5 108.1(3)
N4 C16 H16A 110.1
N5 C16 H16A 110.1
N4 C16 H16B 110.1
N5 C16 H16B 110.1
H16A C16 H16B 108.4
N6 C15 C14 112.9(3)
N6 C15 H15A 109.0
C14 C15 H15A 109.0
N6 C15 H15B 109.0
C14 C15 H15B 109.0
H15A C15 H15B 107.8
N3 C17 C18 115.7(3)
N3 C17 H17A 108.4
C18 C17 H17A 108.4
N3 C17 H17B 108.4
C18 C17 H17B 108.4
H17A C17 H17B 107.4
C24 C19 C20 120.0(4)
C24 C19 C5 119.6(4)
C20 C19 C5 120.4(4)
C23 C24 C19 119.0(4)
C23 C24 H24 120.5
C19 C24 H24 120.5
C22 C21 C20 119.8(5)
C22 C21 H21 120.1
C20 C21 H21 120.1
C22 C23 C24 121.7(4)
C22 C23 H23 119.2
C24 C23 H23 119.2
C19 C20 C21 119.6(4)
C19 C20 H20 120.2
C21 C20 H20 120.2
C23 C22 C21 119.9(4)
C23 C22 H22 120.0
C21 C22 H22 120.0
C30 C25 C26 119.4(4)
C30 C25 C6 121.5(4)
C26 C25 C6 119.0(4)
C25 C30 C29 120.2(4)
C25 C30 H30 119.9
C29 C30 H30 119.9
C28 C27 C26 121.4(4)
C28 C27 H27 119.3
C26 C27 H27 119.3
C29 C28 C27 119.2(4)
C29 C28 H28 120.4
C27 C28 H28 120.4
C28 C29 C30 120.6(4)
C28 C29 H29 119.7
C30 C29 H29 119.7
C27 C26 C25 119.2(4)
C27 C26 H26 120.4
C25 C26 H26 120.4
C32 C31 C36 118.7(3)
C32 C31 C7 120.4(3)
C36 C31 C7 120.8(3)
C35 C36 C31 120.4(4)
C35 C36 H36 119.8
C31 C36 H36 119.8
C34 C35 C36 120.1(4)
C34 C35 H35 120.0
C36 C35 H35 120.0
C33 C32 C31 120.8(4)
C33 C32 H32 119.6
C31 C32 H32 119.6
C33 C34 C35 119.7(4)
C33 C34 H34 120.1
C35 C34 H34 120.1
C32 C33 C34 120.2(4)
C32 C33 H33 119.9
C34 C33 H33 119.9
C38 C37 C42 118.9(4)
C38 C37 C8 121.4(4)
C42 C37 C8 119.6(4)
C37 C38 C39 120.5(4)
C37 C38 H38 119.7
C39 C38 H38 119.7
C37 C42 C41 119.3(4)
C37 C42 H42 120.4
C41 C42 H42 120.4
C39 C40 C41 119.2(5)
C39 C40 H40 120.4
C41 C40 H40 120.4
C40 C39 C38 120.5(5)
C40 C39 H39 119.7
C38 C39 H39 119.7
C40 C41 C42 121.5(5)
C40 C41 H41 119.2
C42 C41 H41 119.2
C46 C45 C44 121.2(4)
C46 C45 H45 119.4
C44 C45 H45 119.4
C48 C47 C46 120.7(4)
C48 C47 H47 119.7
C46 C47 H47 119.7
C45 C44 C43 119.6(4)
C45 C44 H44 120.2
C43 C44 H44 120.2
C47 C48 C43 120.0(4)
C47 C48 H48 120.0
C43 C48 H48 120.0
C45 C46 C47 119.1(4)
C45 C46 H46 120.5
C47 C46 H46 120.5
C44 C43 C48 119.5(3)
C44 C43 C9 120.9(3)
C48 C43 C9 119.6(3)
C53 C54 C49 119.4(4)
C53 C54 C10 119.8(4)
C49 C54 C10 120.8(4)
C50 C49 C54 120.6(4)
C50 C49 H49 119.7
C54 C49 H49 119.7
C54 C53 C52 120.5(5)
C54 C53 H53 119.8
C52 C53 H53 119.8
C51 C52 C53 119.9(5)
C51 C52 H52 120.1
C53 C52 H52 120.1
C52 C51 C50 121.4(5)
C52 C51 H51 119.3
C50 C51 H51 119.3
C51 C50 C49 118.2(6)
C51 C50 H50 120.9
C49 C50 H50 120.9
C56 C55 C60 119.3(4)
C56 C55 C11 118.2(4)
C60 C55 C11 122.5(3)
C58 C57 C56 120.2(4)
C58 C57 H57 119.9
C56 C57 H57 119.9
C57 C56 C55 120.9(4)
C57 C56 H56 119.6
C55 C56 H56 119.6
C59 C60 C55 119.4(4)
C59 C60 H60 120.3
C55 C60 H60 120.3
C60 C59 C58 120.3(4)
C60 C59 H59 119.8
C58 C59 H59 119.8
C57 C58 C59 119.8(4)
C57 C58 H58 120.1
C59 C58 H58 120.1
C65 C66 C61 120.0(4)
C65 C66 H66 120.0
C61 C66 H66 120.0
C65 C64 C63 119.1(4)
C65 C64 H64 120.4
C63 C64 H64 120.4
C63 C62 C61 120.6(4)
C63 C62 H62 119.7
C61 C62 H62 119.7
C66 C61 C62 118.8(3)
C66 C61 C12 121.4(4)
C62 C61 C12 119.8(4)
C64 C65 C66 120.7(4)
C64 C65 H65 119.7
C66 C65 H65 119.7
C62 C63 C64 120.8(4)
C62 C63 H63 119.6
C64 C63 H63 119.6
C1 N2 C6 111.0(3)
C1 N2 C13 118.8(3)
C6 N2 C13 130.1(3)
C1 N1 C5 112.0(3)
C1 N1 C18 122.0(3)
C5 N1 C18 126.0(3)
C4 N3 C11 110.4(3)
C4 N3 C17 129.3(3)
C11 N3 C17 120.2(3)
C4 N4 C12 112.3(3)
C4 N4 C16 122.2(3)
C12 N4 C16 125.0(3)
C3 N5 C9 111.3(3)
C3 N5 C16 117.9(3)
C9 N5 C16 129.7(3)
C3 N6 C10 111.8(3)
C3 N6 C15 121.6(3)
C10 N6 C15 126.6(3)
C2 N7 C8 112.1(3)
C2 N7 C14 129.0(3)
C8 N7 C14 118.8(3)
C2 N8 C7 112.2(3)
C2 N8 C13 121.7(3)
C7 N8 C13 125.9(3)
F6 C134 F5 107.3(4)
F6 C134 F4 107.7(4)
F5 C134 F4 107.6(3)
F6 C134 S2 111.0(3)
F5 C134 S2 111.9(3)
F4 C134 S2 111.0(4)
C70 Ni2 C68 173.96(15)
C70 Ni2 C67 93.80(15)
C68 Ni2 C67 87.12(14)
C70 Ni2 C69 86.63(14)
C68 Ni2 C69 93.15(14)
C67 Ni2 C69 173.33(15)
N12 C68 N11 105.2(3)
N12 C68 Ni2 127.5(3)
N11 C68 Ni2 126.4(3)
N10 C67 N9 104.0(3)
N10 C67 Ni2 134.9(3)
N9 C67 Ni2 121.1(2)
N14 C69 N13 103.5(3)
N14 C69 Ni2 135.4(3)
N13 C69 Ni2 120.9(2)
N16 C70 N15 104.6(3)
N16 C70 Ni2 127.3(3)
N15 C70 Ni2 127.2(3)
C73 C74 N11 105.4(3)
C73 C74 C97 132.3(3)
N11 C74 C97 122.2(3)
C74 C73 N12 106.2(3)
C74 C73 C105 133.1(3)
N12 C73 C105 120.6(3)
C72 C71 N10 106.4(3)
C72 C71 C85 130.4(3)
N10 C71 C85 123.0(3)
C71 C72 N9 106.5(3)
C71 C72 C91 129.4(3)
N9 C72 C91 124.1(3)
C75 C76 N13 106.1(3)
C75 C76 C115 131.1(3)
N13 C76 C115 122.8(3)
C76 C75 N14 107.5(3)
C76 C75 C109 130.2(3)
N14 C75 C109 122.3(3)
C77 C78 N15 106.3(3)
C77 C78 C127 131.6(3)
N15 C78 C127 122.1(3)
C78 C77 N16 105.4(3)
C78 C77 C121 132.9(3)
N16 C77 C121 121.6(3)
N10 C79 C80 116.6(3)
N10 C79 H79A 108.1
C80 C79 H79A 108.2
N10 C79 H79B 108.1
C80 C79 H79B 108.1
H79A C79 H79B 107.3
N15 C80 C79 111.9(3)
N15 C80 H80A 109.2
C79 C80 H80A 109.2
N15 C80 H80B 109.2
C79 C80 H80B 109.2
H80A C80 H80B 107.9
N11 C81 N9 108.3(3)
N11 C81 H81A 110.0
N9 C81 H81A 110.0
N11 C81 H81B 110.0
N9 C81 H81B 110.0
H81A C81 H81B 108.4
N14 C83 C82 116.2(3)
N14 C83 H83A 108.2
C82 C83 H83A 108.2
N14 C83 H83B 108.2
C82 C83 H83B 108.2
H83A C83 H83B 107.4
N12 C82 C83 112.6(3)
N12 C82 H82A 109.1
C83 C82 H82A 109.1
N12 C82 H82B 109.1
C83 C82 H82B 109.1
H82A C82 H82B 107.8
N13 C84 N16 108.5(3)
N13 C84 H84A 110.0
N16 C84 H84A 110.0
N13 C84 H84B 110.0
N16 C84 H84B 110.0
H84A C84 H84B 108.4
C90 C85 C86 118.6(4)
C90 C85 C71 120.5(3)
C86 C85 C71 120.9(3)
C88 C89 C90 120.0(4)
C88 C89 H89 120.0
C90 C89 H89 120.0
C89 C88 C87 120.2(4)
C89 C88 H88 119.9
C87 C88 H88 119.9
C85 C90 C89 120.7(4)
C85 C90 H90 119.6
C89 C90 H90 119.6
C87 C86 C85 120.8(4)
C87 C86 H86 119.6
C85 C86 H86 119.6
C86 C87 C88 119.6(4)
C86 C87 H87 120.2
C88 C87 H87 120.2
C92 C91 C96 119.3(4)
C92 C91 C72 119.4(4)
C96 C91 C72 121.3(3)
C95 C96 C91 121.2(4)
C95 C96 H96 119.4
C91 C96 H96 119.4
C94 C95 C96 119.4(4)
C94 C95 H95 120.3
C96 C95 H95 120.3
C91 C92 C93 118.8(4)
C91 C92 H92 120.6
C93 C92 H92 120.6
C95 C94 C93 121.0(4)
C95 C94 H94 119.5
C93 C94 H94 119.5
C94 C93 C92 120.3(4)
C94 C93 H93 119.8
C92 C93 H93 119.8
C99 C98 C97 120.1(4)
C99 C98 H98 119.9
C97 C98 H98 119.9
C102 C97 C98 118.6(4)
C102 C97 C74 122.8(3)
C98 C97 C74 118.6(3)
C100 C99 C98 120.5(4)
C100 C99 H99 119.8
C98 C99 H99 119.8
C101 C102 C97 121.0(4)
C101 C102 H102 119.5
C97 C102 H102 119.5
C100 C101 C102 119.9(4)
C100 C101 H101 120.1
C102 C101 H101 120.1
C99 C100 C101 119.9(4)
C99 C100 H100 120.1
C101 C100 H100 120.1
C104 C103 C105 120.1(4)
C104 C103 H103 120.0
C105 C103 H103 120.0
C106 C105 C103 118.6(4)
C106 C105 C73 119.6(3)
C103 C105 C73 121.5(3)
C105 C106 C107 120.6(4)
C105 C106 H106 119.7
C107 C106 H106 119.7
C104 C108 C107 120.4(4)
C104 C108 H108 119.8
C107 C108 H108 119.8
C108 C104 C103 120.7(4)
C108 C104 H104 119.6
C103 C104 H104 119.6
C108 C107 C106 119.5(4)
C108 C107 H107 120.2
C106 C107 H107 120.2
C109 C110 C111 120.1(4)
C109 C110 H110 120.0
C111 C110 H110 120.0
C112 C111 C110 120.3(4)
C112 C111 H111 119.9
C110 C111 H111 119.9
C112 C113 C114 119.6(4)
C112 C113 H113 120.2
C114 C113 H113 120.2
C110 C109 C114 119.4(3)
C110 C109 C75 119.8(3)
C114 C109 C75 120.8(3)
C109 C114 C113 120.6(4)
C109 C114 H114 119.7
C113 C114 H114 119.7
C111 C112 C113 120.1(4)
C111 C112 H112 119.9
C113 C112 H112 119.9
C115 C116 C117 119.5(4)
C115 C116 H116 120.2
C117 C116 H116 120.2
C119 C118 C117 120.4(4)
C119 C118 H118 119.8
C117 C118 H118 119.8
C116 C115 C120 119.4(3)
C116 C115 C76 121.4(3)
C120 C115 C76 119.2(3)
C118 C117 C116 120.0(4)
C118 C117 H117 120.0
C116 C117 H117 120.0
C119 C120 C115 119.9(4)
C119 C120 H120 120.0
C115 C120 H120 120.0
C118 C119 C120 120.6(4)
C118 C119 H119 119.7
C120 C119 H119 119.7
C122 C121 C126 118.8(4)
C122 C121 C77 120.6(3)
C126 C121 C77 120.6(3)
C125 C126 C121 120.3(4)
C125 C126 H126 119.9
C121 C126 H126 119.9
C123 C122 C121 121.0(4)
C123 C122 H122 119.5
C121 C122 H122 119.5
C125 C124 C123 119.5(4)
C125 C124 H124 120.3
C123 C124 H124 120.3
C122 C123 C124 119.8(4)
C122 C123 H123 120.1
C124 C123 H123 120.1
C124 C125 C126 120.5(4)
C124 C125 H125 119.7
C126 C125 H125 119.7
C132 C127 C128 118.4(4)
C132 C127 C78 121.8(4)
C128 C127 C78 119.8(4)
C130 C129 C128 120.7(5)
C130 C129 H129 119.7
C128 C129 H129 119.7
C127 C128 C129 118.4(5)
C127 C128 H128 120.8
C129 C128 H128 120.8
C127 C132 C131 122.3(5)
C127 C132 H132 118.8
C131 C132 H132 118.8
C131 C130 C129 120.8(5)
C131 C130 H130 119.6
C129 C130 H130 119.6
C130 C131 C132 119.4(6)
C130 C131 H131 120.3
C132 C131 H131 120.3
C67 N9 C72 111.4(3)
C67 N9 C81 121.5(3)
C72 N9 C81 127.1(3)
C67 N10 C71 111.6(3)
C67 N10 C79 128.3(3)
C71 N10 C79 119.8(3)
C68 N11 C74 111.6(3)
C68 N11 C81 117.8(3)
C74 N11 C81 129.9(3)
C68 N12 C73 111.6(3)
C68 N12 C82 121.0(3)
C73 N12 C82 127.4(3)
C69 N13 C76 111.7(3)
C69 N13 C84 121.1(3)
C76 N13 C84 126.9(3)
C69 N14 C75 111.2(3)
C69 N14 C83 128.0(3)
C75 N14 C83 120.3(3)
C70 N16 C77 112.5(3)
C70 N16 C84 117.0(3)
C77 N16 C84 128.6(3)
C70 N15 C78 111.2(3)
C70 N15 C80 120.7(3)
C78 N15 C80 128.1(3)
O3 S1 O1 114.8(2)
O3 S1 O2 116.8(2)
O1 S1 O2 115.0(2)
O3 S1 C133 102.1(2)
O1 S1 C133 103.77(18)
O2 S1 C133 101.3(2)
F2 C133 F1 107.4(3)
F2 C133 F3 105.5(3)
F1 C133 F3 105.2(3)
F2 C133 S1 112.8(3)
F1 C133 S1 112.8(3)
F3 C133 S1 112.6(3)
O8 S3 O7 120.1(3)
O8 S3 O9 113.0(4)
O7 S3 O9 109.4(3)
O8 S3 C135 108.1(3)
O7 S3 C135 106.8(2)
O9 S3 C135 96.6(3)
F8 C135 F7 108.8(5)
F8 C135 F9 106.3(5)
F7 C135 F9 108.0(4)
F8 C135 S3 115.0(4)
F7 C135 S3 113.0(4)
F9 C135 S3 105.4(4)
O10 S4 O11 113.3(3)
O10 S4 O12 113.5(3)
O11 S4 O12 116.8(3)
O10 S4 C136 100.9(4)
O11 S4 C136 104.0(3)
O12 S4 C136 106.1(3)
F10 C136 F12 107.5(7)
F10 C136 F11 109.2(8)
F12 C136 F11 106.1(7)
F10 C136 S4 110.9(5)
F12 C136 S4 111.0(8)
F11 C136 S4 111.8(5)

loop_
_geom_bond_atom_site_label_1
_geom_bond_atom_site_label_2
_geom_bond_distance
Ni1 C3 1.870(4)
Ni1 C1 1.877(4)
Ni1 C2 1.907(4)
Ni1 C4 1.925(4)
S2 O4 1.434(3)
S2 O6 1.437(3)
S2 O5 1.440(3)
S2 C134 1.816(5)
C3 N6 1.336(5)
C3 N5 1.349(4)
C2 N7 1.366(5)
C2 N8 1.370(4)
C4 N4 1.358(5)
C4 N3 1.362(5)
C1 N1 1.321(5)
C1 N2 1.340(5)
C8 C7 1.347(5)
C8 N7 1.389(4)
C8 C37 1.480(5)
C10 C9 1.361(5)
C10 N6 1.404(5)
C10 C54 1.463(6)
C6 C5 1.356(5)
C6 N2 1.408(5)
C6 C25 1.472(5)
C9 N5 1.393(5)
C9 C43 1.485(5)
C7 N8 1.390(4)
C7 C31 1.473(5)
C5 N1 1.396(5)
C5 C19 1.478(5)
C11 C12 1.343(5)
C11 N3 1.402(5)
C11 C55 1.483(5)
C12 N4 1.388(5)
C12 C61 1.472(5)
C14 N7 1.480(5)
C14 C15 1.507(5)
C14 H14A 0.9700
C14 H14B 0.9700
C13 N8 1.451(5)
C13 N2 1.457(5)
C13 H13A 0.9700
C13 H13B 0.9700
C18 N1 1.469(5)
C18 C17 1.507(6)
C18 H18A 0.9700
C18 H18B 0.9700
C16 N4 1.457(5)
C16 N5 1.458(5)
C16 H16A 0.9700
C16 H16B 0.9700
C15 N6 1.460(5)
C15 H15A 0.9700
C15 H15B 0.9700
C17 N3 1.469(5)
C17 H17A 0.9700
C17 H17B 0.9700
C19 C24 1.392(5)
C19 C20 1.392(6)
C24 C23 1.385(6)
C24 H24 0.9300
C21 C22 1.377(7)
C21 C20 1.407(6)
C21 H21 0.9300
C23 C22 1.368(7)
C23 H23 0.9300
C20 H20 0.9300
C22 H22 0.9300
C25 C30 1.385(5)
C25 C26 1.400(5)
C30 C29 1.395(5)
C30 H30 0.9300
C27 C28 1.380(6)
C27 C26 1.387(6)
C27 H27 0.9300
C28 C29 1.372(6)
C28 H28 0.9300
C29 H29 0.9300
C26 H26 0.9300
C31 C32 1.386(5)
C31 C36 1.390(5)
C36 C35 1.387(5)
C36 H36 0.9300
C35 C34 1.382(6)
C35 H35 0.9300
C32 C33 1.381(6)
C32 H32 0.9300
C34 C33 1.379(6)
C34 H34 0.9300
C33 H33 0.9300
C37 C38 1.349(6)
C37 C42 1.369(6)
C38 C39 1.394(7)
C38 H38 0.9300
C42 C41 1.384(6)
C42 H42 0.9300
C40 C39 1.334(7)
C40 C41 1.346(7)
C40 H40 0.9300
C39 H39 0.9300
C41 H41 0.9300
C45 C46 1.374(5)
C45 C44 1.377(5)
C45 H45 0.9300
C47 C48 1.377(5)
C47 C46 1.378(5)
C47 H47 0.9300
C44 C43 1.385(5)
C44 H44 0.9300
C48 C43 1.388(5)
C48 H48 0.9300
C46 H46 0.9300
C54 C53 1.383(6)
C54 C49 1.392(6)
C49 C50 1.395(6)
C49 H49 0.9300
C53 C52 1.381(7)
C53 H53 0.9300
C52 C51 1.366(8)
C52 H52 0.9300
C51 C50 1.396(8)
C51 H51 0.9300
C50 H50 0.9300
C55 C56 1.386(5)
C55 C60 1.406(6)
C57 C58 1.370(6)
C57 C56 1.379(6)
C57 H57 0.9300
C56 H56 0.9300
C60 C59 1.381(6)
C60 H60 0.9300
C59 C58 1.402(7)
C59 H59 0.9300
C58 H58 0.9300
C66 C65 1.386(5)
C66 C61 1.392(5)
C66 H66 0.9300
C64 C65 1.379(6)
C64 C63 1.387(6)
C64 H64 0.9300
C62 C63 1.366(5)
C62 C61 1.396(5)
C62 H62 0.9300
C65 H65 0.9300
C63 H63 0.9300
C134 F6 1.335(5)
C134 F5 1.337(5)
C134 F4 1.342(5)
Ni2 C70 1.854(4)
Ni2 C68 1.874(4)
Ni2 C67 1.905(3)
Ni2 C69 1.920(3)
C68 N12 1.326(4)
C68 N11 1.347(4)
C67 N10 1.351(4)
C67 N9 1.373(4)
C69 N14 1.354(4)
C69 N13 1.365(4)
C70 N16 1.338(4)
C70 N15 1.343(4)
C74 C73 1.364(5)
C74 N11 1.394(4)
C74 C97 1.460(5)
C73 N12 1.396(4)
C73 C105 1.477(5)
C71 C72 1.353(5)
C71 N10 1.405(4)
C71 C85 1.475(5)
C72 N9 1.394(4)
C72 C91 1.487(5)
C76 C75 1.338(5)
C76 N13 1.383(4)
C76 C115 1.478(5)
C75 N14 1.384(4)
C75 C109 1.486(5)
C78 C77 1.360(5)
C78 N15 1.402(4)
C78 C127 1.473(5)
C77 N16 1.392(4)
C77 C121 1.471(5)
C79 N10 1.477(4)
C79 C80 1.511(5)
C79 H79A 0.9700
C79 H79B 0.9700
C80 N15 1.462(4)
C80 H80A 0.9700
C80 H80B 0.9700
C81 N11 1.447(5)
C81 N9 1.457(5)
C81 H81A 0.9700
C81 H81B 0.9700
C83 N14 1.468(4)
C83 C82 1.507(5)
C83 H83A 0.9700
C83 H83B 0.9700
C82 N12 1.452(4)
C82 H82A 0.9700
C82 H82B 0.9700
C84 N13 1.451(4)
C84 N16 1.459(4)
C84 H84A 0.9700
C84 H84B 0.9700
C85 C90 1.376(5)
C85 C86 1.384(5)
C89 C88 1.360(6)
C89 C90 1.385(5)
C89 H89 0.9300
C88 C87 1.382(6)
C88 H88 0.9300
C90 H90 0.9300
C86 C87 1.376(6)
C86 H86 0.9300
C87 H87 0.9300
C91 C92 1.381(5)
C91 C96 1.397(5)
C96 C95 1.381(5)
C96 H96 0.9300
C95 C94 1.363(6)
C95 H95 0.9300
C92 C93 1.416(6)
C92 H92 0.9300
C94 C93 1.372(7)
C94 H94 0.9300
C93 H93 0.9300
C98 C99 1.377(5)
C98 C97 1.395(5)
C98 H98 0.9300
C97 C102 1.388(5)
C99 C100 1.380(6)
C99 H99 0.9300
C102 C101 1.378(5)
C102 H102 0.9300
C101 C100 1.378(6)
C101 H101 0.9300
C100 H100 0.9300
C103 C104 1.379(6)
C103 C105 1.394(5)
C103 H103 0.9300
C105 C106 1.382(5)
C106 C107 1.395(6)
C106 H106 0.9300
C108 C104 1.363(6)
C108 C107 1.371(7)
C108 H108 0.9300
C104 H104 0.9300
C107 H107 0.9300
C110 C109 1.381(5)
C110 C111 1.390(5)
C110 H110 0.9300
C111 C112 1.375(6)
C111 H111 0.9300
C113 C112 1.383(6)
C113 C114 1.387(5)
C113 H113 0.9300
C109 C114 1.388(5)
C114 H114 0.9300
C112 H112 0.9300
C116 C115 1.389(5)
C116 C117 1.395(5)
C116 H116 0.9300
C118 C119 1.359(6)
C118 C117 1.381(6)
C118 H118 0.9300
C115 C120 1.394(5)
C117 H117 0.9300
C120 C119 1.384(5)
C120 H120 0.9300
C119 H119 0.9300
C121 C122 1.386(6)
C121 C126 1.393(5)
C126 C125 1.381(5)
C126 H126 0.9300
C122 C123 1.364(6)
C122 H122 0.9300
C124 C125 1.365(6)
C124 C123 1.406(6)
C124 H124 0.9300
C123 H123 0.9300
C125 H125 0.9300
C127 C132 1.376(6)
C127 C128 1.387(6)
C129 C130 1.355(8)
C129 C128 1.428(7)
C129 H129 0.9300
C128 H128 0.9300
C132 C131 1.382(7)
C132 H132 0.9300
C130 C131 1.349(9)
C130 H130 0.9300
C131 H131 0.9300
S1 O3 1.429(3)
S1 O1 1.431(3)
S1 O2 1.450(4)
S1 C133 1.803(4)
C133 F2 1.328(4)
C133 F1 1.335(4)
C133 F3 1.342(4)
S3 O8 1.341(4)
S3 O7 1.410(3)
S3 O9 1.497(4)
S3 C135 1.780(6)
C135 F8 1.265(6)
C135 F7 1.320(6)
C135 F9 1.385(7)
S4 O10 1.405(4)
S4 O11 1.422(5)
S4 O12 1.440(4)
S4 C136 1.780(8)
C136 F10 1.311(8)
C136 F12 1.316(10)
C136 F11 1.337(9)

loop_
_platon_squeeze_void_nr
_platon_squeeze_void_average_x
_platon_squeeze_void_average_y
_platon_squeeze_void_average_z
_platon_squeeze_void_volume
_platon_squeeze_void_count_electrons
1 0.799 -0.050 0.048 50.2 -1.4
2 -0.043 -0.003 0.457 3223.8 619.7
3 0.201 0.050 0.952 50.3 -1.2
4 0.701 0.450 0.452 50.2 -1.3
5 0.299 0.550 0.548 50.2 -1.2
